data_4349801
loop_
_publ_author_name
'Lin, Xiao-Yan'
'Zhao, Li-Ming'
'Wang, Dao-Hua'
'Wang, Yu-Kang'
'Li, Min'
'Li, Hao-Hong'
'Chen, Zhi-Rong'

_publ_section_title
;
 Structural diversities of squarate-based complexes: photocurrent
 responses and thermochromic behaviours enchanced by viologens
;
_journal_issue 1
_journal_name_full 'Inorganic Chemistry Frontiers'
_journal_page_first 189
_journal_paper_doi 10.1039/C7QI00672A
_journal_volume 5
_journal_year 2018
_chemical_formula_moiety C12Eu2O20
_chemical_formula_sum 'C12 Eu2 O20'
_chemical_formula_weight 768.06
_space_group_IT_number 7
_space_group_name_Hall 'P -2yc'
_space_group_name_H-M_alt 'P 1 c 1'
_symmetry_cell_setting monoclinic
_symmetry_space_group_name_H-M 'P 1 c 1'
_atom_sites_solution_hydrogens constr
_atom_sites_solution_primary direct
_atom_sites_solution_secondary difmap
_audit_creation_method SHELXL-97
_audit_update_record
;
2010-12-01 deposited with the CCDC.
2017-11-15 downloaded from the CCDC.
;
_cell_angle_alpha 90.00
_cell_angle_beta 96.08(3)
_cell_angle_gamma 90.00
_cell_formula_units_Z 2
_cell_length_a 11.956(2)
_cell_length_b 8.2251(16)
_cell_length_c 10.120(2)
_cell_measurement_reflns_used 3571
_cell_measurement_temperature 173(2)
_cell_measurement_theta_max 27.4700
_cell_measurement_theta_min 3.0116
_cell_volume 989.6(3)
_computing_cell_refinement 'CrystalClear (Rigaku Inc., 2007)'
_computing_data_collection 'CrystalClear (Rigaku Inc., 2007)'
_computing_data_reduction 'CrystalClear (Rigaku Inc., 2007)'
_computing_molecular_graphics 'ORTEX (P.McArdle, 1995)'
_computing_publication_material 'SHELXL-97/2 (Sheldrick,1997)')'
_computing_structure_refinement 'SHELXL-97 (Sheldrick, 1997)'
_computing_structure_solution 'SHELXS-97 (Sheldrick, 1990)'
_diffrn_ambient_temperature 173(2)
_diffrn_detector_area_resol_mean None
_diffrn_measured_fraction_theta_full 0.967
_diffrn_measured_fraction_theta_max 0.967
_diffrn_measurement_device_type CCD
_diffrn_measurement_method dtprofit.ref
_diffrn_radiation_monochromator graphite
_diffrn_radiation_source 'fine-focus sealed tube'
_diffrn_radiation_type MoK\a
_diffrn_radiation_wavelength 0.71073
_diffrn_reflns_av_R_equivalents 0.0383
_diffrn_reflns_av_sigmaI/netI 0.0283
_diffrn_reflns_limit_h_max 15
_diffrn_reflns_limit_h_min -15
_diffrn_reflns_limit_k_max 10
_diffrn_reflns_limit_k_min -9
_diffrn_reflns_limit_l_max 13
_diffrn_reflns_limit_l_min -9
_diffrn_reflns_number 7058
_diffrn_reflns_theta_full 27.47
_diffrn_reflns_theta_max 27.47
_diffrn_reflns_theta_min 3.43
_diffrn_standards_decay_% 'not measured'
_diffrn_standards_interval_count 'not measured'
_diffrn_standards_interval_time 'not measured'
_diffrn_standards_number None
_exptl_absorpt_coefficient_mu 6.384
_exptl_absorpt_correction_T_max 1.0000
_exptl_absorpt_correction_T_min 0.6447
_exptl_absorpt_correction_type multi-scan
_exptl_crystal_colour Yellow
_exptl_crystal_density_diffrn 2.578
_exptl_crystal_density_method 'not measured'
_exptl_crystal_description Block
_exptl_crystal_F_000 580
_exptl_crystal_size_max 0.2000
_exptl_crystal_size_mid 0.2000
_exptl_crystal_size_min 0.2000
_refine_diff_density_max 1.014
_refine_diff_density_min -1.678
_refine_diff_density_rms 0.245
_refine_ls_abs_structure_details 'Flack H D (1983), Acta Cryst. A39, 876-881'
_refine_ls_abs_structure_Flack 0.33(3)
_refine_ls_extinction_coef 0.0110(6)
_refine_ls_extinction_expression Fc^*^=kFc[1+0.001xFc^2^\l^3^/sin(2\q)]^-1/4^
_refine_ls_extinction_method SHELXL
_refine_ls_goodness_of_fit_ref 1.178
_refine_ls_hydrogen_treatment -
_refine_ls_matrix_type full
_refine_ls_number_parameters 290
_refine_ls_number_reflns 3364
_refine_ls_number_restraints 2
_refine_ls_restrained_S_all 1.178
_refine_ls_R_factor_all 0.0302
_refine_ls_R_factor_gt 0.0294
_refine_ls_shift/su_max 0.017
_refine_ls_shift/su_mean 0.004
_refine_ls_structure_factor_coef Fsqd
_refine_ls_weighting_details 'calc w=1/[\s^2^(Fo^2^)+(0.0435P)^2^+2.1925P] where P=(Fo^2^+2Fc^2^)/3'
_refine_ls_weighting_scheme calc
_refine_ls_wR_factor_gt 0.0801
_refine_ls_wR_factor_ref 0.0857
_reflns_number_gt 3321
_reflns_number_total 3364
_reflns_threshold_expression >2sigma(I)
_cod_data_source_file c7qi00672a2.cif
_cod_data_source_block platon_CCDC1
_cod_depositor_comments
;
The following automatic conversions were performed:

data item '_exptl_absorpt_correction_type' value 'Multi-scan' was
changed to 'multi-scan' in accordance with the
/home/saulius/struct/COD-crude-data/automatic-downloads/DataCite-retrospective/RSC/depositions/lib/dictionaries/cif_core.dic
dictionary named 'cif_core.dic' version 2.4.2 last updated on
2011-04-26.

Automatic conversion script
Id: cif_fix_values 6909 2019-04-08 15:41:33Z antanas 
;
_cod_original_sg_symbol_H-M Pc
_cod_original_formula_sum C12Eu2O20
_cod_database_code 4349801

loop_
_symmetry_equiv_pos_as_xyz
'x, y, z'
'x, -y, z+1/2'

loop_
_atom_site_label
_atom_site_type_symbol
_atom_site_fract_x
_atom_site_fract_y
_atom_site_fract_z
_atom_site_U_iso_or_equiv
_atom_site_adp_type
_atom_site_occupancy
_atom_site_symmetry_multiplicity
_atom_site_calc_flag
Eu1 Eu 0.58526(2) 0.25554(3) 0.10464(2) 0.01550(16) Uani 1 1 d
O4 O 0.5340(6) 0.4870(6) -0.0307(7) 0.0228(12) Uani 1 1 d
O7 O 0.5866(9) 0.1694(8) 0.3365(8) 0.058(2) Uani 1 1 d
O5 O 0.6400(5) 0.4865(6) 0.2505(6) 0.0221(12) Uani 1 1 d
O6 O 0.4063(5) 0.3568(6) 0.1680(7) 0.0286(13) Uani 1 1 d
O2 O 0.5931(5) 0.1628(6) -0.1225(6) 0.0230(12) Uani 1 1 d
O1 O 0.6932(5) 0.0090(6) 0.1273(7) 0.0278(12) Uani 1 1 d
O9 O 0.7712(5) 0.6636(7) 0.0264(7) 0.0307(14) Uani 1 1 d
O3 O 0.7662(5) 0.3370(7) 0.0526(8) 0.0278(13) Uani 1 1 d
Eu2 Eu 0.09350(2) 0.24879(3) 0.33970(3) 0.01410(16) Uani 1 1 d
O18 O 0.2668(5) 0.1467(6) 0.2723(8) 0.0317(14) Uani 1 1 d
O16 O 0.1536(6) 0.0203(7) 0.4777(6) 0.0264(12) Uani 1 1 d
O17 O 0.0445(5) 0.0114(5) 0.1983(6) 0.0197(11) Uani 1 1 d
O19 O 0.0831(7) 0.3250(6) 0.1069(8) 0.0345(12) Uani 1 1 d
O13 O -0.0235(5) 0.4888(6) 0.3177(7) 0.0251(11) Uani 1 1 d
O12 O 0.2226(5) 0.4637(7) 0.3665(6) 0.0287(12) Uani 1 1 d
O15 O -0.0859(5) 0.1599(7) 0.3949(7) 0.0319(14) Uani 1 1 d
O11 O 0.2881(5) 0.8339(7) 0.3308(6) 0.0314(13) Uani 1 1 d
O10 O 0.4363(5) 0.7333(5) 0.0902(7) 0.0259(13) Uani 1 1 d
O14 O 0.0865(5) 0.3437(6) 0.5689(6) 0.0227(11) Uani 1 1 d
O8 O 0.4407(5) 0.0529(6) 0.0597(7) 0.0303(12) Uani 1 1 d
O20 O -0.0898(5) 0.8373(6) 0.4223(7) 0.0267(12) Uani 1 1 d
C1 C 0.6890(6) -0.1314(9) 0.1703(9) 0.0221(13) Uani 1 1 d
C2 C 0.6430(6) 0.2123(10) -0.2206(9) 0.0186(12) Uani 1 1 d
C3 C 0.6658(6) 0.6309(9) 0.2267(8) 0.0172(12) Uani 1 1 d
C4 C 0.7228(7) 0.7105(10) 0.1226(10) 0.0187(13) Uani 1 1 d
C5 C 0.3848(6) 0.6582(8) 0.1728(8) 0.0219(15) Uani 1 1 d
C6 C 0.3128(5) 0.7078(8) 0.2764(8) 0.0200(13) Uani 1 1 d
C7 C 0.2879(5) 0.5357(7) 0.2961(7) 0.0189(12) Uani 1 1 d
C8 C 0.3656(5) 0.4922(7) 0.2026(7) 0.0193(12) Uani 1 1 d
C9 C -0.0404(7) 0.7876(10) 0.3267(9) 0.0169(6) Uani 1 1 d
C10 C -0.0108(6) 0.6299(8) 0.2772(8) 0.0169(6) Uani 1 1 d
C11 C 0.0411(6) 0.7069(10) 0.1671(8) 0.0169(6) Uani 1 1 d
C12 C 0.0188(6) -0.1334(8) 0.2240(8) 0.0169(6) Uani 1 1 d

loop_
_atom_site_aniso_label
_atom_site_aniso_U_11
_atom_site_aniso_U_22
_atom_site_aniso_U_33
_atom_site_aniso_U_23
_atom_site_aniso_U_13
_atom_site_aniso_U_12
Eu1 0.0195(4) 0.0122(2) 0.0162(4) 0.0002(2) 0.0086(2) 0.00017(19)
O4 0.034(3) 0.014(2) 0.022(3) 0.001(2) 0.011(2) 0.0071(19)
O7 0.131(7) 0.028(4) 0.019(3) 0.003(3) 0.022(4) 0.025(4)
O5 0.034(3) 0.019(3) 0.015(3) -0.001(2) 0.013(2) -0.002(2)
O6 0.030(3) 0.022(3) 0.037(4) 0.001(2) 0.020(2) -0.001(2)
O2 0.037(3) 0.018(3) 0.016(3) 0.000(2) 0.011(2) -0.005(2)
O1 0.036(3) 0.017(2) 0.033(3) 0.006(2) 0.012(2) -0.001(2)
O9 0.038(3) 0.020(3) 0.038(4) -0.001(3) 0.025(3) -0.007(2)
O3 0.024(3) 0.018(3) 0.045(4) -0.006(2) 0.018(2) -0.0083(19)
Eu2 0.0188(3) 0.0111(2) 0.0136(4) -0.00008(11) 0.0073(2) -0.00057(10)
O18 0.024(3) 0.017(3) 0.056(4) 0.002(3) 0.020(3) 0.006(2)
O16 0.034(3) 0.026(3) 0.022(3) 0.011(2) 0.010(2) 0.009(2)
O17 0.030(3) 0.011(2) 0.020(3) 0.001(2) 0.008(2) -0.0017(18)
O19 0.059(3) 0.022(2) 0.022(3) 0.003(3) 0.001(2) -0.002(3)
O13 0.028(2) 0.015(2) 0.034(3) 0.007(2) 0.012(2) -0.0020(18)
O12 0.031(3) 0.027(3) 0.031(3) -0.002(2) 0.018(2) -0.006(2)
O15 0.029(3) 0.025(3) 0.046(4) -0.005(3) 0.024(3) 0.005(2)
O11 0.041(3) 0.017(2) 0.039(4) -0.002(2) 0.014(3) -0.001(2)
O10 0.032(3) 0.017(3) 0.031(3) 0.003(2) 0.015(3) -0.0029(18)
O14 0.032(3) 0.019(2) 0.019(3) 0.0003(19) 0.011(2) 0.002(2)
O8 0.034(3) 0.017(2) 0.041(3) -0.001(2) 0.011(2) -0.0088(19)
O20 0.038(3) 0.022(3) 0.024(3) -0.004(2) 0.020(2) -0.005(2)
C1 0.016(3) 0.025(3) 0.025(3) -0.001(3) 0.004(2) -0.001(2)
C2 0.020(3) 0.019(3) 0.017(3) 0.001(3) 0.002(2) -0.001(3)
C3 0.016(3) 0.023(3) 0.013(3) -0.001(3) 0.004(2) 0.001(2)
C4 0.017(3) 0.021(3) 0.019(3) 0.004(3) 0.003(2) -0.004(3)
C5 0.015(2) 0.018(3) 0.033(4) 0.003(3) 0.005(3) 0.002(2)
C6 0.015(2) 0.013(3) 0.033(4) -0.003(3) 0.005(2) 0.002(2)
C7 0.022(2) 0.012(3) 0.024(3) -0.003(2) 0.007(2) -0.0040(19)
C8 0.021(2) 0.016(3) 0.022(3) -0.001(2) 0.007(2) -0.002(2)
C9 0.0186(15) 0.0166(15) 0.0160(16) 0.0003(17) 0.0038(13) 0.0004(14)
C10 0.0186(15) 0.0166(15) 0.0160(16) 0.0003(17) 0.0038(13) 0.0004(14)
C11 0.0186(15) 0.0166(15) 0.0160(16) 0.0003(17) 0.0038(13) 0.0004(14)
C12 0.0186(15) 0.0166(15) 0.0160(16) 0.0003(17) 0.0038(13) 0.0004(14)

loop_
_atom_type_symbol
_atom_type_description
_atom_type_scat_dispersion_real
_atom_type_scat_dispersion_imag
_atom_type_scat_source
C C 0.0033 0.0016 'International Tables Vol C Tables 4.2.6.8 and 6.1.1.4'
H H 0.0000 0.0000 'International Tables Vol C Tables 4.2.6.8 and 6.1.1.4'
Eu Eu -0.1578 3.6682 'International Tables Vol C Tables 4.2.6.8 and 6.1.1.4'
O O 0.0106 0.0060 'International Tables Vol C Tables 4.2.6.8 and 6.1.1.4'

loop_
_geom_angle_atom_site_label_1
_geom_angle_atom_site_label_2
_geom_angle_atom_site_label_3
_geom_angle
_geom_angle_site_symmetry_1
_geom_angle_site_symmetry_3
O3 Eu1 O4 80.4(2) . .
O3 Eu1 O1 76.5(2) . .
O4 Eu1 O1 146.2(3) . .
O3 Eu1 O8 143.6(2) . .
O4 Eu1 O8 107.9(2) . .
O1 Eu1 O8 78.54(18) . .
O3 Eu1 O2 75.6(2) . .
O4 Eu1 O2 75.0(2) . .
O1 Eu1 O2 75.6(2) . .
O8 Eu1 O2 72.8(2) . .
O3 Eu1 O6 143.61(15) . .
O4 Eu1 O6 72.5(2) . .
O1 Eu1 O6 137.7(2) . .
O8 Eu1 O6 69.8(2) . .
O2 Eu1 O6 118.5(3) . .
O3 Eu1 O7 112.3(3) . .
O4 Eu1 O7 139.1(2) . .
O1 Eu1 O7 73.5(2) . .
O8 Eu1 O7 85.0(3) . .
O2 Eu1 O7 144.81(16) . .
O6 Eu1 O7 76.4(3) . .
O3 Eu1 O5 74.0(2) . .
O4 Eu1 O5 76.30(15) . .
O1 Eu1 O5 119.4(2) . .
O8 Eu1 O5 142.2(2) . .
O2 Eu1 O5 141.0(2) . .
O6 Eu1 O5 76.3(2) . .
O7 Eu1 O5 70.9(2) . .
C3 O5 Eu1 132.2(5) . .
C8 O6 Eu1 137.5(4) . .
C2 O2 Eu1 134.6(5) . .
C1 O1 Eu1 141.3(5) . .
O12 Eu2 O15 143.2(2) . .
O12 Eu2 O18 73.68(19) . .
O15 Eu2 O18 141.56(17) . .
O12 Eu2 O16 111.7(2) . .
O15 Eu2 O16 81.1(2) . .
O18 Eu2 O16 71.2(2) . .
O12 Eu2 O13 76.25(17) . .
O15 Eu2 O13 75.3(2) . .
O18 Eu2 O13 140.2(2) . .
O16 Eu2 O13 145.7(3) . .
O12 Eu2 O19 83.3(2) . .
O15 Eu2 O19 110.5(3) . .
O18 Eu2 O19 76.8(3) . .
O16 Eu2 O19 138.3(2) . .
O13 Eu2 O19 74.3(2) . .
O12 Eu2 O17 141.4(2) . .
O15 Eu2 O17 74.2(2) . .
O18 Eu2 O17 73.51(19) . .
O16 Eu2 O17 75.82(17) . .
O13 Eu2 O17 119.7(2) . .
O19 Eu2 O17 69.8(2) . .
O12 Eu2 O14 74.9(2) . .
O15 Eu2 O14 75.8(2) . .
O18 Eu2 O14 119.7(3) . .
O16 Eu2 O14 74.8(2) . .
O13 Eu2 O14 75.54(19) . .
O19 Eu2 O14 146.15(16) . .
O17 Eu2 O14 140.62(19) . .
C12 O17 Eu2 132.7(5) . .
C10 O13 Eu2 134.6(5) . .
C7 O12 Eu2 136.8(5) . .
C11 O14 Eu2 134.8(5) 2_565 .
O1 C1 C2 137.0(8) . 2
O1 C1 C4 133.8(8) . 1_545
C2 C1 C4 89.0(6) 2 1_545
O2 C2 C3 134.3(8) . 2_564
O2 C2 C1 133.8(7) . 2_554
C3 C2 C1 91.6(6) 2_564 2_554
O2 C2 C4 179.6(7) . 2_564
C3 C2 C4 46.1(4) 2_564 2_564
C1 C2 C4 45.7(5) 2_554 2_564
O5 C3 C2 136.0(7) . 2_565
O5 C3 C4 134.5(7) . .
C2 C3 C4 89.2(6) 2_565 .
O9 C4 C1 134.6(8) . 1_565
O9 C4 C3 135.4(8) . .
C1 C4 C3 89.7(7) 1_565 .
O9 C4 C2 179.7(8) . 2_565
C1 C4 C2 45.2(5) 1_565 2_565
C3 C4 C2 44.7(4) . 2_565
O10 C5 C8 135.8(7) . .
O10 C5 C6 134.4(6) . .
C8 C5 C6 89.7(5) . .
O11 C6 C7 134.1(7) . .
O11 C6 C5 137.4(7) . .
C7 C6 C5 88.4(5) . .
O12 C7 C8 137.5(6) . .
O12 C7 C6 132.7(6) . .
C8 C7 C6 89.8(5) . .
O6 C8 C5 134.8(6) . .
O6 C8 C7 133.3(6) . .
C5 C8 C7 91.7(5) . .
O20 C9 C10 135.3(8) . .
O20 C9 C12 134.7(8) . 1_565
C10 C9 C12 89.9(6) . 1_565
O13 C10 C9 132.7(8) . .
O13 C10 C11 136.5(7) . .
C9 C10 C11 90.8(6) . .
O14 C11 C12 135.9(7) 2_564 1_565
O14 C11 C10 135.2(7) 2_564 .
C12 C11 C10 88.9(6) 1_565 .
O17 C12 C9 135.1(7) . 1_545
O17 C12 C11 134.7(7) . 1_545
C9 C12 C11 90.1(6) 1_545 1_545

loop_
_geom_bond_atom_site_label_1
_geom_bond_atom_site_label_2
_geom_bond_distance
_geom_bond_site_symmetry_2
Eu1 O3 2.376(6) .
Eu1 O4 2.387(6) .
Eu1 O1 2.402(5) .
Eu1 O8 2.410(5) .
Eu1 O2 2.433(6) .
Eu1 O6 2.444(6) .
Eu1 O7 2.450(8) .
Eu1 O5 2.452(6) .
O5 C3 1.256(9) .
O6 C8 1.279(8) .
O2 C2 1.278(10) .
O1 C1 1.236(9) .
O9 C4 1.246(10) .
Eu2 O12 2.344(6) .
Eu2 O15 2.388(6) .
Eu2 O18 2.401(6) .
Eu2 O16 2.405(6) .
Eu2 O13 2.416(5) .
Eu2 O19 2.429(8) .
Eu2 O17 2.455(5) .
Eu2 O14 2.457(6) .
O17 C12 1.263(8) .
O13 C10 1.245(8) .
O12 C7 1.259(7) .
O11 C6 1.225(9) .
O10 C5 1.253(9) .
O14 C11 1.253(9) 2_565
O20 C9 1.254(10) .
C1 C2 1.447(11) 2
C1 C4 1.459(11) 1_545
C2 C3 1.433(10) 2_564
C2 C1 1.447(11) 2_554
C2 C4 2.037(13) 2_564
C3 C2 1.433(10) 2_565
C3 C4 1.468(10) .
C4 C1 1.459(11) 1_565
C4 C2 2.037(13) 2_565
C5 C8 1.422(9) .
C5 C6 1.483(10) .
C6 C7 1.464(8) .
C7 C8 1.440(8) .
C9 C10 1.448(10) .
C9 C12 1.470(10) 1_565
C10 C11 1.474(10) .
C11 O14 1.253(9) 2_564
C11 C12 1.470(10) 1_565
C12 C9 1.470(10) 1_545
C12 C11 1.470(10) 1_545

loop_
_geom_torsion_atom_site_label_1
_geom_torsion_atom_site_label_2
_geom_torsion_atom_site_label_3
_geom_torsion_atom_site_label_4
_geom_torsion
_geom_torsion_site_symmetry_1
_geom_torsion_site_symmetry_4
O3 Eu1 O5 C3 58.6(6) . .
O4 Eu1 O5 C3 -25.2(6) . .
O1 Eu1 O5 C3 122.4(6) . .
O8 Eu1 O5 C3 -126.9(6) . .
O2 Eu1 O5 C3 18.5(8) . .
O6 Eu1 O5 C3 -100.2(6) . .
O7 Eu1 O5 C3 179.7(7) . .
O3 Eu1 O6 C8 -8.0(11) . .
O4 Eu1 O6 C8 -51.8(8) . .
O1 Eu1 O6 C8 146.7(6) . .
O8 Eu1 O6 C8 -169.2(8) . .
O2 Eu1 O6 C8 -113.2(7) . .
O7 Eu1 O6 C8 101.2(8) . .
O5 Eu1 O6 C8 27.9(7) . .
O3 Eu1 O2 C2 -29.8(7) . .
O4 Eu1 O2 C2 53.8(7) . .
O1 Eu1 O2 C2 -109.3(7) . .
O8 Eu1 O2 C2 168.5(7) . .
O6 Eu1 O2 C2 113.9(7) . .
O7 Eu1 O2 C2 -138.3(7) . .
O5 Eu1 O2 C2 9.9(9) . .
O3 Eu1 O1 C1 168.2(9) . .
O4 Eu1 O1 C1 -143.7(8) . .
O8 Eu1 O1 C1 -38.5(9) . .
O2 Eu1 O1 C1 -113.4(9) . .
O6 Eu1 O1 C1 3.3(11) . .
O7 Eu1 O1 C1 49.6(9) . .
O5 Eu1 O1 C1 105.7(9) . .
O12 Eu2 O17 C12 135.8(6) . .
O15 Eu2 O17 C12 -56.0(6) . .
O18 Eu2 O17 C12 102.9(6) . .
O16 Eu2 O17 C12 28.6(6) . .
O13 Eu2 O17 C12 -118.2(6) . .
O19 Eu2 O17 C12 -175.4(6) . .
O14 Eu2 O17 C12 -14.2(8) . .
O12 Eu2 O13 C10 29.9(7) . .
O15 Eu2 O13 C10 -173.7(7) . .
O18 Eu2 O13 C10 -11.9(9) . .
O16 Eu2 O13 C10 138.3(7) . .
O19 Eu2 O13 C10 -56.9(7) . .
O17 Eu2 O13 C10 -112.0(7) . .
O14 Eu2 O13 C10 107.5(7) . .
O15 Eu2 O12 C7 -141.0(6) . .
O18 Eu2 O12 C7 52.8(7) . .
O16 Eu2 O12 C7 114.3(7) . .
O13 Eu2 O12 C7 -100.8(7) . .
O19 Eu2 O12 C7 -25.4(7) . .
O17 Eu2 O12 C7 20.0(9) . .
O14 Eu2 O12 C7 -179.3(7) . .
O12 Eu2 O14 C11 -171.6(7) . 2_565
O15 Eu2 O14 C11 31.0(6) . 2_565
O18 Eu2 O14 C11 -110.9(7) . 2_565
O16 Eu2 O14 C11 -53.5(7) . 2_565
O13 Eu2 O14 C11 109.1(7) . 2_565
O19 Eu2 O14 C11 136.8(7) . 2_565
O17 Eu2 O14 C11 -10.5(8) . 2_565
Eu1 O1 C1 C2 -34.3(15) . 2
Eu1 O1 C1 C4 140.0(7) . 1_545
Eu1 O2 C2 C3 -39.4(12) . 2_564
Eu1 O2 C2 C1 147.9(6) . 2_554
Eu1 O2 C2 C4 142(81) . 2_564
Eu1 O5 C3 C2 139.1(7) . 2_565
Eu1 O5 C3 C4 -32.9(12) . .
O5 C3 C4 O9 -5.2(15) . .
C2 C3 C4 O9 -179.7(9) 2_565 .
O5 C3 C4 C1 169.3(8) . 1_565
C2 C3 C4 C1 -5.2(6) 2_565 1_565
O5 C3 C4 C2 174.4(11) . 2_565
O10 C5 C6 O11 -11.3(15) . .
C8 C5 C6 O11 171.5(8) . .
O10 C5 C6 C7 172.8(9) . .
C8 C5 C6 C7 -4.4(5) . .
Eu2 O12 C7 C8 -43.0(12) . .
Eu2 O12 C7 C6 135.6(6) . .
O11 C6 C7 O12 9.1(13) . .
C5 C6 C7 O12 -174.8(8) . .
O11 C6 C7 C8 -171.8(7) . .
C5 C6 C7 C8 4.3(5) . .
Eu1 O6 C8 C5 30.7(13) . .
Eu1 O6 C8 C7 -143.5(6) . .
O10 C5 C8 O6 11.5(15) . .
C6 C5 C8 O6 -171.4(8) . .
O10 C5 C8 C7 -172.7(9) . .
C6 C5 C8 C7 4.4(5) . .
O12 C7 C8 O6 -9.6(13) . .
C6 C7 C8 O6 171.4(7) . .
O12 C7 C8 C5 174.5(8) . .
C6 C7 C8 C5 -4.5(5) . .
Eu2 O13 C10 C9 -137.3(7) . .
Eu2 O13 C10 C11 40.4(12) . .
O20 C9 C10 O13 -1.9(15) . .
C12 C9 C10 O13 174.2(7) 1_565 .
O20 C9 C10 C11 179.7(9) . .
C12 C9 C10 C11 -4.2(5) 1_565 .
O13 C10 C11 O14 4.7(14) . 2_564
C9 C10 C11 O14 -177.0(8) . 2_564
O13 C10 C11 C12 -174.1(8) . 1_565
C9 C10 C11 C12 4.2(5) . 1_565
Eu2 O17 C12 C9 32.6(11) . 1_545
Eu2 O17 C12 C11 -143.5(6) . 1_545
